data_7010747
loop_
_publ_author_name
'Stender, Matthias'
'Wright, Robert J.'
'Eichler, Barrett E.'
'Prust, J\"org'
'Olmstead, Marilyn M.'
'Roesky, Herbert W.'
'Power, Philip P.'

_publ_section_title
;
 The synthesis and structure of lithium derivatives of the sterically
 encumbered \b-diketiminate ligand [{(2,6-Pri2H3C6)N(CH3)C}2CH]--, and
 a modified synthesis of the aminoimine precursor
;
_journal_issue 23
_journal_name_full 'Journal of the Chemical Society, Dalton Transactions'
_journal_page_first 3465
_journal_paper_doi 10.1039/b103149j
_journal_year 2001
_chemical_formula_sum 'C33 H51 Li N2 O'
_chemical_formula_weight 498.70
_chemical_name_common NacNacLi(Et2O)
_chemical_name_systematic
; 
? 
;
_space_group_IT_number 15
_symmetry_cell_setting monoclinic
_symmetry_space_group_name_Hall '-C 2yc'
_symmetry_space_group_name_H-M 'C 1 2/c 1'
_atom_sites_solution_hydrogens geom
_atom_sites_solution_primary direct
_atom_sites_solution_secondary difmap
_audit_creation_method SHELXL-97
_cell_angle_alpha 90.00
_cell_angle_beta 94.366(7)
_cell_angle_gamma 90.00
_cell_formula_units_Z 12
_cell_length_a 47.323(6)
_cell_length_b 10.1697(9)
_cell_length_c 19.9329(12)
_cell_measurement_reflns_used 50
_cell_measurement_temperature 140(2)
_cell_measurement_theta_max 29.73
_cell_measurement_theta_min 4.95
_cell_volume 9565.1(16)
_computing_cell_refinement 'Siemens P3'
_computing_data_collection 'Siemens P3'
_computing_data_reduction 'Siemens XDISK'
_computing_molecular_graphics 'XP, Bruker SHELXTL v. 5.10'
_computing_publication_material 'XCIF, Bruker SHELXTL v. 5.10'
_computing_structure_refinement 'XL, Bruker SHELXTL v. 5.10'
_computing_structure_solution 'XS, Bruker SHELXTL v. 5.10'
_diffrn_ambient_temperature 140(2)
_diffrn_measured_fraction_theta_full 0.998
_diffrn_measured_fraction_theta_max 0.998
_diffrn_measurement_device_type 'Siemens P4'
_diffrn_measurement_method 2\q-\w
_diffrn_radiation_monochromator 'nickel filter'
_diffrn_radiation_source 'Siemens Cu rotating anode'
_diffrn_radiation_type CuK\a
_diffrn_radiation_wavelength 1.54178
_diffrn_reflns_av_R_equivalents 0.0123
_diffrn_reflns_av_sigmaI/netI 0.0227
_diffrn_reflns_limit_h_max 50
_diffrn_reflns_limit_h_min 0
_diffrn_reflns_limit_k_max 10
_diffrn_reflns_limit_k_min 0
_diffrn_reflns_limit_l_max 21
_diffrn_reflns_limit_l_min -21
_diffrn_reflns_number 6883
_diffrn_reflns_theta_full 56.38
_diffrn_reflns_theta_max 56.38
_diffrn_reflns_theta_min 4.45
_diffrn_standards_decay_% <0.01
_diffrn_standards_interval_count 198
_diffrn_standards_number 2
_exptl_absorpt_coefficient_mu 0.459
_exptl_absorpt_correction_T_max 0.9058
_exptl_absorpt_correction_T_min 0.8099
_exptl_absorpt_correction_type none
_exptl_absorpt_process_details
; 
XABS2: an empirical absorption correction program.  Parkin, S.; 
Moezzi, B.; Hope, H. J. Appl. Cryst. 1995, 28, 53-56.
;
_exptl_crystal_colour colorless
_exptl_crystal_density_diffrn 1.039
_exptl_crystal_density_method 'not measured'
_exptl_crystal_description parallelepiped
_exptl_crystal_F_000 3288
_exptl_crystal_size_max 0.48
_exptl_crystal_size_mid 0.44
_exptl_crystal_size_min 0.22
_refine_diff_density_max 0.659
_refine_diff_density_min -0.276
_refine_diff_density_rms 0.041
_refine_ls_extinction_method none
_refine_ls_goodness_of_fit_ref 0.999
_refine_ls_hydrogen_treatment constr
_refine_ls_matrix_type full
_refine_ls_number_parameters 520
_refine_ls_number_reflns 6292
_refine_ls_number_restraints 0
_refine_ls_restrained_S_all 0.999
_refine_ls_R_factor_all 0.0601
_refine_ls_R_factor_gt 0.0474
_refine_ls_shift/su_max 0.001
_refine_ls_shift/su_mean 0.000
_refine_ls_structure_factor_coef Fsqd
_refine_ls_weighting_details 'calc w=1/[\s^2^(Fo^2^)+(0.0717P)^2^+9.3260P] where P=(Fo^2^+2Fc^2^)/3'
_refine_ls_weighting_scheme calc
_refine_ls_wR_factor_gt 0.1213
_refine_ls_wR_factor_ref 0.1313
_reflns_number_gt 5149
_reflns_number_total 6292
_reflns_threshold_expression >2sigma(I)
_cod_data_source_file b103149j.txt
_cod_data_source_block mn1074
_cod_depositor_comments
;
The following automatic conversions were performed:
'_symmetry_cell_setting' value 'Monoclinic' changed to 'monoclinic'
according to '/home/saulius/struct/CIF-dictionaries/cif_core.dic'
dictionary named 'cif_core.dic' version 2.4.1 from 2010-06-29.

Automatic conversion script
Id: cif_fix_enum 1527 2010-12-29 10:47:43Z saulius 
;
_cod_original_cell_volume 9565.1(15)
_cod_original_sg_symbol_H-M C2/c
_cod_database_code 7010747

loop_
_symmetry_equiv_pos_as_xyz
'x, y, z'
'-x, y, -z+1/2'
'x+1/2, y+1/2, z'
'-x+1/2, y+1/2, -z+1/2'
'-x, -y, -z'
'x, -y, z-1/2'
'-x+1/2, -y+1/2, -z'
'x+1/2, -y+1/2, z-1/2'

loop_
_atom_site_label
_atom_site_type_symbol
_atom_site_fract_x
_atom_site_fract_y
_atom_site_fract_z
_atom_site_U_iso_or_equiv
_atom_site_adp_type
_atom_site_occupancy
_atom_site_symmetry_multiplicity
_atom_site_calc_flag
_atom_site_refinement_flags
_atom_site_disorder_assembly
_atom_site_disorder_group
O1 O 0.16680(3) 0.51926(14) 0.17583(7) 0.0337(4) Uani 1 1 d . . .
O2 O 0.0000 0.4417(2) 0.2500 0.0434(6) Uani 1 2 d S . .
N1 N 0.17131(3) 0.62683(16) 0.01004(8) 0.0281(4) Uani 1 1 d . . .
N2 N 0.15781(3) 0.82788(16) 0.10794(8) 0.0288(4) Uani 1 1 d . . .
N3 N 0.00746(3) 0.13241(17) 0.32252(8) 0.0305(4) Uani 1 1 d . . .
Li1 Li 0.16552(8) 0.6437(4) 0.10380(17) 0.0348(8) Uani 1 1 d . . .
Li2 Li 0.0000 0.2526(5) 0.2500 0.0379(12) Uani 1 2 d S . .
C1 C 0.17018(4) 0.7309(2) -0.02998(10) 0.0296(5) Uani 1 1 d . . .
C2 C 0.16294(4) 0.8578(2) -0.00990(10) 0.0312(5) Uani 1 1 d . . .
H2A H 0.1619 0.9208 -0.0438 0.037 Uiso 1 1 calc R . .
C3 C 0.15697(4) 0.9038(2) 0.05380(10) 0.0299(5) Uani 1 1 d . . .
C4 C 0.17752(5) 0.7160(2) -0.10221(11) 0.0419(6) Uani 1 1 d . . .
H4A H 0.1658 0.6491 -0.1239 0.063 Uiso 1 1 calc R . .
H4B H 0.1971 0.6915 -0.1030 0.063 Uiso 1 1 calc R . .
H4C H 0.1743 0.7979 -0.1255 0.063 Uiso 1 1 calc R . .
C5 C 0.14953(5) 1.0480(2) 0.05899(11) 0.0414(6) Uani 1 1 d . . .
H5A H 0.1325 1.0570 0.0818 0.062 Uiso 1 1 calc R . .
H5B H 0.1467 1.0849 0.0147 0.062 Uiso 1 1 calc R . .
H5C H 0.1647 1.0935 0.0838 0.062 Uiso 1 1 calc R . .
C6 C 0.17868(4) 0.5028(2) -0.01733(10) 0.0279(5) Uani 1 1 d . . .
C7 C 0.20693(4) 0.4596(2) -0.01019(10) 0.0327(5) Uani 1 1 d . . .
C8 C 0.21320(5) 0.3359(2) -0.03508(12) 0.0416(6) Uani 1 1 d . . .
H8A H 0.2318 0.3061 -0.0306 0.050 Uiso 1 1 calc R . .
C9 C 0.19262(5) 0.2566(2) -0.06607(12) 0.0460(6) Uani 1 1 d . . .
H9A H 0.1974 0.1747 -0.0826 0.055 Uiso 1 1 calc R . .
C10 C 0.16489(5) 0.2995(2) -0.07251(12) 0.0429(6) Uani 1 1 d . . .
H10A H 0.1510 0.2456 -0.0936 0.051 Uiso 1 1 calc R . .
C11 C 0.15722(4) 0.4217(2) -0.04816(10) 0.0327(5) Uani 1 1 d . . .
C12 C 0.12658(5) 0.4672(2) -0.05336(11) 0.0399(6) Uani 1 1 d . . .
H12A H 0.1266 0.5623 -0.0613 0.048 Uiso 1 1 calc R . .
C13 C 0.10830(6) 0.4041(3) -0.11102(14) 0.0643(8) Uani 1 1 d . . .
H13A H 0.1170 0.4171 -0.1524 0.096 Uiso 1 1 calc R . .
H13B H 0.0899 0.4438 -0.1142 0.096 Uiso 1 1 calc R . .
H13C H 0.1065 0.3116 -0.1027 0.096 Uiso 1 1 calc R . .
C14 C 0.11302(5) 0.4435(3) 0.01285(14) 0.0592(7) Uani 1 1 d . . .
H14A H 0.1233 0.4912 0.0483 0.089 Uiso 1 1 calc R . .
H14B H 0.1135 0.3512 0.0232 0.089 Uiso 1 1 calc R . .
H14C H 0.0937 0.4731 0.0086 0.089 Uiso 1 1 calc R . .
C15 C 0.23025(4) 0.5437(2) 0.02415(11) 0.0395(5) Uani 1 1 d . . .
H15A H 0.2224 0.6319 0.0297 0.047 Uiso 1 1 calc R . .
C16 C 0.25590(5) 0.5576(3) -0.01692(14) 0.0559(7) Uani 1 1 d . . .
H16A H 0.2694 0.6158 0.0058 0.084 Uiso 1 1 calc R . .
H16B H 0.2500 0.5928 -0.0604 0.084 Uiso 1 1 calc R . .
H16C H 0.2644 0.4728 -0.0221 0.084 Uiso 1 1 calc R . .
C17 C 0.23918(5) 0.4909(3) 0.09415(12) 0.0535(7) Uani 1 1 d . . .
H17A H 0.2230 0.4871 0.1203 0.080 Uiso 1 1 calc R . .
H17B H 0.2532 0.5482 0.1159 0.080 Uiso 1 1 calc R . .
H17C H 0.2470 0.4044 0.0904 0.080 Uiso 1 1 calc R . .
C18 C 0.15429(4) 0.88558(19) 0.17185(10) 0.0280(5) Uani 1 1 d . . .
C19 C 0.17811(4) 0.9374(2) 0.20987(10) 0.0312(5) Uani 1 1 d . . .
C20 C 0.17492(5) 0.9774(2) 0.27513(11) 0.0384(5) Uani 1 1 d . . .
H20A H 0.1905 1.0113 0.3008 0.046 Uiso 1 1 calc R . .
C21 C 0.14925(5) 0.9683(2) 0.30290(11) 0.0416(6) Uani 1 1 d . . .
H21A H 0.1477 0.9942 0.3472 0.050 Uiso 1 1 calc R . .
C22 C 0.12586(5) 0.9207(2) 0.26508(11) 0.0374(5) Uani 1 1 d . . .
H22A H 0.1085 0.9165 0.2840 0.045 Uiso 1 1 calc R . .
C23 C 0.12769(4) 0.8788(2) 0.19922(10) 0.0314(5) Uani 1 1 d . . .
C24 C 0.10179(4) 0.8258(2) 0.15853(11) 0.0376(5) Uani 1 1 d . . .
H24A H 0.1052 0.8340 0.1108 0.045 Uiso 1 1 calc R . .
C25 C 0.09734(5) 0.6813(3) 0.17298(15) 0.0572(7) Uani 1 1 d . . .
H25A H 0.1141 0.6330 0.1643 0.086 Uiso 1 1 calc R . .
H25B H 0.0816 0.6490 0.1446 0.086 Uiso 1 1 calc R . .
H25C H 0.0935 0.6705 0.2193 0.086 Uiso 1 1 calc R . .
C26 C 0.07487(5) 0.9018(3) 0.16969(16) 0.0666(8) Uani 1 1 d . . .
H26A H 0.0783 0.9943 0.1649 0.100 Uiso 1 1 calc R . .
H26B H 0.0693 0.8843 0.2141 0.100 Uiso 1 1 calc R . .
H26C H 0.0600 0.8749 0.1371 0.100 Uiso 1 1 calc R . .
C27 C 0.20681(4) 0.9466(2) 0.18048(11) 0.0357(5) Uani 1 1 d . . .
H27A H 0.2036 0.9345 0.1317 0.043 Uiso 1 1 calc R . .
C28 C 0.22629(5) 0.8368(3) 0.20700(15) 0.0586(7) Uani 1 1 d . . .
H28A H 0.2442 0.8446 0.1879 0.088 Uiso 1 1 calc R . .
H28B H 0.2179 0.7534 0.1948 0.088 Uiso 1 1 calc R . .
H28C H 0.2291 0.8430 0.2551 0.088 Uiso 1 1 calc R . .
C29 C 0.22103(5) 1.0788(3) 0.19219(16) 0.0567(7) Uani 1 1 d . . .
H29A H 0.2086 1.1472 0.1747 0.085 Uiso 1 1 calc R . .
H29B H 0.2383 1.0811 0.1697 0.085 Uiso 1 1 calc R . .
H29C H 0.2253 1.0920 0.2396 0.085 Uiso 1 1 calc R . .
C30 C 0.17122(5) 0.5605(2) 0.24516(10) 0.0369(5) Uani 1 1 d . . .
H30A H 0.1563 0.5242 0.2703 0.044 Uiso 1 1 calc R . .
H30B H 0.1699 0.6555 0.2473 0.044 Uiso 1 1 calc R . .
C31 C 0.19952(5) 0.5177(3) 0.27784(12) 0.0473(6) Uani 1 1 d . . .
H31A H 0.2023 0.5559 0.3219 0.071 Uiso 1 1 calc R . .
H31B H 0.2143 0.5466 0.2510 0.071 Uiso 1 1 calc R . .
H31C H 0.2000 0.4236 0.2815 0.071 Uiso 1 1 calc R . .
C32 C 0.16515(5) 0.3788(2) 0.16610(12) 0.0419(6) Uani 1 1 d . . .
H32A H 0.1824 0.3391 0.1861 0.050 Uiso 1 1 calc R . .
H32B H 0.1641 0.3604 0.1182 0.050 Uiso 1 1 calc R . .
C33 C 0.14032(6) 0.3161(3) 0.19576(13) 0.0593(7) Uani 1 1 d . . .
H33A H 0.1395 0.2247 0.1839 0.089 Uiso 1 1 calc R . .
H33B H 0.1232 0.3589 0.1786 0.089 Uiso 1 1 calc R . .
H33C H 0.1424 0.3247 0.2438 0.089 Uiso 1 1 calc R . .
C34 C 0.00531(4) 0.0039(2) 0.31345(10) 0.0314(5) Uani 1 1 d . . .
C35 C 0.0000 -0.0548(3) 0.2500 0.0335(7) Uani 1 2 d S . .
H35A H 0.0000 -0.1462 0.2500 0.040 Uiso 1 2 calc SR . .
C36 C 0.00860(5) -0.0875(2) 0.37345(11) 0.0418(6) Uani 1 1 d . . .
H36A H -0.0036 -0.0588 0.4070 0.063 Uiso 1 1 calc R . .
H36B H 0.0279 -0.0863 0.3919 0.063 Uiso 1 1 calc R . .
H36C H 0.0035 -0.1752 0.3595 0.063 Uiso 1 1 calc R . .
C37 C 0.01470(4) 0.1854(2) 0.38789(10) 0.0311(5) Uani 1 1 d . . .
C38 C -0.00676(5) 0.2375(2) 0.42511(11) 0.0362(5) Uani 1 1 d . . .
C39 C 0.00102(5) 0.3063(3) 0.48399(12) 0.0469(6) Uani 1 1 d . . .
H39A H -0.0130 0.3430 0.5085 0.056 Uiso 1 1 calc R . .
C40 C 0.02901(6) 0.3212(3) 0.50660(12) 0.0520(7) Uani 1 1 d . . .
H40A H 0.0338 0.3684 0.5458 0.062 Uiso 1 1 calc R . .
C41 C 0.04992(5) 0.2659(3) 0.47108(12) 0.0470(6) Uani 1 1 d . . .
H41A H 0.0688 0.2749 0.4872 0.056 Uiso 1 1 calc R . .
C42 C 0.04336(5) 0.1970(2) 0.41154(11) 0.0365(5) Uani 1 1 d . . .
C43 C 0.06681(5) 0.1381(2) 0.37286(11) 0.0403(6) Uani 1 1 d . . .
H43A H 0.0582 0.0684 0.3441 0.048 Uiso 1 1 calc R . .
C44 C 0.07894(8) 0.2382(3) 0.32714(17) 0.0818(10) Uani 1 1 d . . .
H44A H 0.0641 0.2720 0.2964 0.123 Uiso 1 1 calc R . .
H44B H 0.0931 0.1973 0.3023 0.123 Uiso 1 1 calc R . .
H44C H 0.0873 0.3090 0.3536 0.123 Uiso 1 1 calc R . .
C45 C 0.08985(6) 0.0748(4) 0.41888(15) 0.0808(11) Uani 1 1 d . . .
H45A H 0.1023 0.0254 0.3925 0.121 Uiso 1 1 calc R . .
H45B H 0.0814 0.0170 0.4498 0.121 Uiso 1 1 calc R . .
H45C H 0.1005 0.1418 0.4436 0.121 Uiso 1 1 calc R . .
C46 C -0.03788(5) 0.2192(2) 0.40212(12) 0.0426(6) Uani 1 1 d . . .
H46A H -0.0389 0.1574 0.3643 0.051 Uiso 1 1 calc R . .
C47 C -0.05149(5) 0.3476(3) 0.37669(15) 0.0601(7) Uani 1 1 d . . .
H47A H -0.0412 0.3818 0.3408 0.090 Uiso 1 1 calc R . .
H47B H -0.0510 0.4102 0.4128 0.090 Uiso 1 1 calc R . .
H47C H -0.0708 0.3315 0.3605 0.090 Uiso 1 1 calc R . .
C48 C -0.05448(5) 0.1596(3) 0.45686(14) 0.0609(7) Uani 1 1 d . . .
H48A H -0.0460 0.0776 0.4712 0.091 Uiso 1 1 calc R . .
H48B H -0.0737 0.1448 0.4396 0.091 Uiso 1 1 calc R . .
H48C H -0.0542 0.2188 0.4944 0.091 Uiso 1 1 calc R . .
C49 C 0.01268(7) 0.5176(3) 0.30581(17) 0.0711(9) Uani 1 1 d . . .
H49A H 0.0178 0.4585 0.3429 0.085 Uiso 1 1 calc R . .
H49B H -0.0014 0.5786 0.3206 0.085 Uiso 1 1 calc R . .
C50 C 0.03766(7) 0.5915(3) 0.2904(2) 0.0841(10) Uani 1 1 d . . .
H50A H 0.0459 0.6325 0.3306 0.126 Uiso 1 1 calc R . .
H50B H 0.0324 0.6577 0.2575 0.126 Uiso 1 1 calc R . .
H50C H 0.0512 0.5329 0.2728 0.126 Uiso 1 1 calc R . .

loop_
_atom_site_aniso_label
_atom_site_aniso_U_11
_atom_site_aniso_U_22
_atom_site_aniso_U_33
_atom_site_aniso_U_23
_atom_site_aniso_U_13
_atom_site_aniso_U_12
O1 0.0401(8) 0.0326(8) 0.0284(8) 0.0028(6) 0.0023(6) 0.0055(7)
O2 0.0512(14) 0.0285(12) 0.0484(13) 0.000 -0.0104(11) 0.000
N1 0.0288(9) 0.0298(10) 0.0256(9) 0.0000(8) 0.0020(7) 0.0017(7)
N2 0.0301(9) 0.0309(10) 0.0255(9) -0.0012(8) 0.0017(7) 0.0021(7)
N3 0.0284(9) 0.0298(10) 0.0327(10) -0.0007(8) -0.0010(7) -0.0021(7)
Li1 0.040(2) 0.035(2) 0.0303(18) 0.0022(16) 0.0062(15) 0.0038(16)
Li2 0.046(3) 0.030(3) 0.038(3) 0.000 0.001(2) 0.000
C1 0.0280(11) 0.0335(12) 0.0273(11) 0.0022(9) 0.0015(9) 0.0028(9)
C2 0.0369(12) 0.0301(12) 0.0265(11) 0.0061(9) 0.0026(9) 0.0046(9)
C3 0.0277(11) 0.0301(11) 0.0318(12) -0.0003(10) 0.0009(9) 0.0020(9)
C4 0.0608(16) 0.0364(13) 0.0292(12) 0.0029(10) 0.0074(11) 0.0056(11)
C5 0.0551(15) 0.0342(13) 0.0346(12) 0.0022(10) 0.0016(11) 0.0090(11)
C6 0.0337(12) 0.0280(11) 0.0225(10) 0.0027(9) 0.0055(9) 0.0026(9)
C7 0.0356(12) 0.0336(12) 0.0290(11) 0.0019(9) 0.0039(9) 0.0030(10)
C8 0.0432(14) 0.0373(14) 0.0439(13) 0.0000(11) 0.0006(11) 0.0117(11)
C9 0.0548(16) 0.0314(13) 0.0510(15) -0.0064(11) -0.0005(12) 0.0075(12)
C10 0.0513(15) 0.0339(13) 0.0424(13) -0.0022(11) -0.0032(11) -0.0048(11)
C11 0.0369(12) 0.0331(12) 0.0280(11) 0.0017(9) 0.0011(9) -0.0019(10)
C12 0.0361(13) 0.0404(13) 0.0425(13) 0.0023(11) -0.0020(10) -0.0030(10)
C13 0.0430(15) 0.082(2) 0.0651(18) -0.0088(16) -0.0127(13) -0.0069(14)
C14 0.0420(15) 0.075(2) 0.0615(17) 0.0052(15) 0.0107(13) 0.0024(14)
C15 0.0311(12) 0.0395(13) 0.0475(14) -0.0053(11) 0.0004(10) 0.0051(10)
C16 0.0435(15) 0.0658(18) 0.0594(17) 0.0011(14) 0.0099(12) -0.0057(13)
C17 0.0425(14) 0.0741(19) 0.0431(14) -0.0098(13) -0.0020(11) 0.0017(13)
C18 0.0320(12) 0.0254(11) 0.0264(11) -0.0006(9) 0.0012(9) 0.0058(9)
C19 0.0312(11) 0.0298(12) 0.0322(12) -0.0026(9) 0.0000(9) 0.0023(9)
C20 0.0376(13) 0.0416(13) 0.0352(13) -0.0052(10) -0.0036(10) -0.0007(10)
C21 0.0489(15) 0.0486(15) 0.0275(12) -0.0095(11) 0.0039(11) 0.0006(11)
C22 0.0346(13) 0.0434(14) 0.0353(12) -0.0026(10) 0.0090(10) 0.0043(10)
C23 0.0318(12) 0.0323(12) 0.0301(11) 0.0000(9) 0.0024(9) 0.0045(9)
C24 0.0282(12) 0.0492(14) 0.0354(12) -0.0034(11) 0.0015(9) 0.0011(10)
C25 0.0416(14) 0.0506(16) 0.0771(19) -0.0068(14) -0.0111(13) -0.0059(12)
C26 0.0381(15) 0.069(2) 0.090(2) -0.0107(17) -0.0116(14) 0.0149(13)
C27 0.0312(12) 0.0371(13) 0.0383(12) -0.0035(10) 0.0006(9) -0.0002(10)
C28 0.0421(14) 0.0508(16) 0.085(2) 0.0128(15) 0.0176(14) 0.0088(12)
C29 0.0388(14) 0.0438(15) 0.088(2) -0.0027(14) 0.0105(13) -0.0029(12)
C30 0.0416(13) 0.0388(13) 0.0309(12) 0.0003(10) 0.0056(10) 0.0013(10)
C31 0.0439(14) 0.0593(16) 0.0381(13) 0.0115(12) -0.0011(11) -0.0017(12)
C32 0.0557(15) 0.0321(13) 0.0382(13) -0.0002(10) 0.0040(11) 0.0083(11)
C33 0.083(2) 0.0451(16) 0.0503(15) -0.0013(13) 0.0102(14) -0.0170(14)
C34 0.0269(11) 0.0321(13) 0.0346(12) 0.0033(10) -0.0015(9) -0.0005(9)
C35 0.0388(18) 0.0236(16) 0.0367(18) 0.000 -0.0057(14) 0.000
C36 0.0495(14) 0.0358(13) 0.0388(13) 0.0058(10) -0.0055(11) -0.0048(11)
C37 0.0328(12) 0.0310(12) 0.0287(11) 0.0018(9) -0.0018(9) -0.0035(9)
C38 0.0376(13) 0.0386(13) 0.0321(12) -0.0011(10) 0.0012(10) -0.0016(10)
C39 0.0491(15) 0.0519(15) 0.0400(14) -0.0082(12) 0.0050(11) 0.0012(12)
C40 0.0576(17) 0.0584(17) 0.0385(13) -0.0148(12) -0.0064(12) -0.0048(13)
C41 0.0393(14) 0.0565(16) 0.0436(14) -0.0080(12) -0.0073(11) -0.0061(12)
C42 0.0339(12) 0.0386(13) 0.0362(12) 0.0007(10) -0.0027(10) -0.0038(10)
C43 0.0317(12) 0.0492(14) 0.0394(13) -0.0017(11) -0.0013(10) -0.0043(11)
C44 0.100(3) 0.065(2) 0.087(2) 0.0010(18) 0.050(2) -0.0058(18)
C45 0.0423(16) 0.144(3) 0.0564(18) 0.0028(19) 0.0034(13) 0.0331(18)
C46 0.0350(13) 0.0526(15) 0.0403(13) -0.0033(11) 0.0033(10) 0.0010(11)
C47 0.0410(15) 0.0714(19) 0.0673(18) 0.0101(15) 0.0002(13) 0.0062(14)
C48 0.0425(15) 0.078(2) 0.0623(17) 0.0078(15) 0.0071(13) -0.0048(14)
C49 0.070(2) 0.0397(16) 0.100(2) -0.0030(16) -0.0176(17) -0.0004(14)
C50 0.062(2) 0.064(2) 0.123(3) 0.003(2) -0.0081(19) 0.0050(16)

loop_
_atom_type_symbol
_atom_type_description
_atom_type_scat_dispersion_real
_atom_type_scat_dispersion_imag
_atom_type_scat_source
C C 0.0181 0.0091 'International Tables Vol C Tables 4.2.6.8 and 6.1.1.4'
H H 0.0000 0.0000 'International Tables Vol C Tables 4.2.6.8 and 6.1.1.4'
Li Li 0.0008 0.0003 'International Tables Vol C Tables 4.2.6.8 and 6.1.1.4'
N N 0.0311 0.0180 'International Tables Vol C Tables 4.2.6.8 and 6.1.1.4'
O O 0.0492 0.0322 'International Tables Vol C Tables 4.2.6.8 and 6.1.1.4'

loop_
_geom_angle_atom_site_label_1
_geom_angle_atom_site_label_2
_geom_angle_atom_site_label_3
_geom_angle
_geom_angle_site_symmetry_1
_geom_angle_site_symmetry_3
_geom_angle_publ_flag
C32 O1 C30 114.73(16) . . ?
C32 O1 Li1 123.78(16) . . ?
C30 O1 Li1 121.40(17) . . ?
C49 O2 C49 115.5(3) . 2 ?
C49 O2 Li2 122.26(14) . . ?
C49 O2 Li2 122.26(14) 2 . ?
C1 N1 C6 118.41(16) . . ?
C1 N1 Li1 120.91(17) . . ?
C6 N1 Li1 120.57(16) . . ?
C3 N2 C18 119.35(17) . . ?
C3 N2 Li1 122.00(17) . . ?
C18 N2 Li1 118.58(16) . . ?
C34 N3 C37 120.56(17) . . ?
C34 N3 Li2 121.49(18) . . ?
C37 N3 Li2 117.92(17) . . ?
O1 Li1 N2 127.70(19) . . ?
O1 Li1 N1 132.4(2) . . ?
N2 Li1 N1 99.88(17) . . ?
N3 Li2 N3 100.2(3) 2 . ?
N3 Li2 O2 129.89(13) 2 . ?
N3 Li2 O2 129.89(13) . . ?
N1 C1 C2 124.31(18) . . ?
N1 C1 C4 119.41(18) . . ?
C2 C1 C4 116.28(18) . . ?
C3 C2 C1 129.52(19) . . ?
N2 C3 C2 123.20(19) . . ?
N2 C3 C5 120.12(18) . . ?
C2 C3 C5 116.68(18) . . ?
C7 C6 C11 120.58(19) . . ?
C7 C6 N1 119.74(18) . . ?
C11 C6 N1 119.59(18) . . ?
C8 C7 C6 118.3(2) . . ?
C8 C7 C15 120.18(19) . . ?
C6 C7 C15 121.55(19) . . ?
C9 C8 C7 121.8(2) . . ?
C8 C9 C10 119.6(2) . . ?
C9 C10 C11 121.4(2) . . ?
C10 C11 C6 118.4(2) . . ?
C10 C11 C12 121.4(2) . . ?
C6 C11 C12 120.22(19) . . ?
C11 C12 C13 114.0(2) . . ?
C11 C12 C14 110.75(19) . . ?
C13 C12 C14 109.4(2) . . ?
C16 C15 C7 113.08(19) . . ?
C16 C15 C17 110.4(2) . . ?
C7 C15 C17 110.85(19) . . ?
C19 C18 C23 120.67(18) . . ?
C19 C18 N2 119.43(17) . . ?
C23 C18 N2 119.61(18) . . ?
C20 C19 C18 118.37(19) . . ?
C20 C19 C27 120.57(19) . . ?
C18 C19 C27 121.06(18) . . ?
C21 C20 C19 121.5(2) . . ?
C22 C21 C20 120.0(2) . . ?
C21 C22 C23 121.3(2) . . ?
C22 C23 C18 118.16(19) . . ?
C22 C23 C24 120.57(19) . . ?
C18 C23 C24 121.27(18) . . ?
C23 C24 C25 111.17(19) . . ?
C23 C24 C26 113.2(2) . . ?
C25 C24 C26 109.6(2) . . ?
C29 C27 C28 110.4(2) . . ?
C29 C27 C19 113.25(19) . . ?
C28 C27 C19 110.90(19) . . ?
O1 C30 C31 112.90(18) . . ?
O1 C32 C33 113.85(19) . . ?
N3 C34 C35 123.4(2) . . ?
N3 C34 C36 119.78(19) . . ?
C35 C34 C36 116.9(2) . . ?
C34 C35 C34 129.7(3) 2 . ?
C42 C37 C38 120.56(19) . . ?
C42 C37 N3 119.74(18) . . ?
C38 C37 N3 119.39(18) . . ?
C39 C38 C37 118.6(2) . . ?
C39 C38 C46 120.2(2) . . ?
C37 C38 C46 121.15(19) . . ?
C40 C39 C38 121.2(2) . . ?
C39 C40 C41 119.8(2) . . ?
C40 C41 C42 121.4(2) . . ?
C41 C42 C37 118.3(2) . . ?
C41 C42 C43 120.4(2) . . ?
C37 C42 C43 121.26(19) . . ?
C45 C43 C44 111.3(2) . . ?
C45 C43 C42 112.3(2) . . ?
C44 C43 C42 111.5(2) . . ?
C38 C46 C48 112.00(19) . . ?
C38 C46 C47 111.8(2) . . ?
C48 C46 C47 110.6(2) . . ?
O2 C49 C50 114.2(3) . . ?

loop_
_geom_bond_atom_site_label_1
_geom_bond_atom_site_label_2
_geom_bond_distance
_geom_bond_site_symmetry_2
_geom_bond_publ_flag
O1 C32 1.443(3) . ?
O1 C30 1.444(2) . ?
O1 Li1 1.911(4) . ?
O2 C49 1.446(3) . ?
O2 C49 1.446(3) 2 ?
O2 Li2 1.924(5) . ?
N1 C1 1.324(3) . ?
N1 C6 1.428(3) . ?
N1 Li1 1.917(4) . ?
N2 C3 1.325(3) . ?
N2 C18 1.424(3) . ?
N2 Li1 1.912(4) . ?
N3 C34 1.322(3) . ?
N3 C37 1.428(3) . ?
N3 Li2 1.905(4) . ?
Li2 N3 1.905(4) 2 ?
C1 C2 1.402(3) . ?
C1 C4 1.514(3) . ?
C2 C3 1.402(3) . ?
C3 C5 1.513(3) . ?
C6 C7 1.404(3) . ?
C6 C11 1.412(3) . ?
C7 C8 1.393(3) . ?
C7 C15 1.517(3) . ?
C8 C9 1.374(3) . ?
C9 C10 1.379(3) . ?
C10 C11 1.392(3) . ?
C11 C12 1.518(3) . ?
C12 C13 1.526(3) . ?
C12 C14 1.530(3) . ?
C15 C16 1.521(3) . ?
C15 C17 1.524(3) . ?
C18 C19 1.411(3) . ?
C18 C23 1.411(3) . ?
C19 C20 1.382(3) . ?
C19 C27 1.522(3) . ?
C20 C21 1.376(3) . ?
C21 C22 1.379(3) . ?
C22 C23 1.389(3) . ?
C23 C24 1.516(3) . ?
C24 C25 1.515(3) . ?
C24 C26 1.521(3) . ?
C27 C29 1.514(3) . ?
C27 C28 1.517(3) . ?
C30 C31 1.508(3) . ?
C32 C33 1.498(4) . ?
C34 C35 1.404(2) . ?
C34 C36 1.513(3) . ?
C35 C34 1.404(2) 2 ?
C37 C42 1.406(3) . ?
C37 C38 1.406(3) . ?
C38 C39 1.392(3) . ?
C38 C46 1.520(3) . ?
C39 C40 1.374(3) . ?
C40 C41 1.380(4) . ?
C41 C42 1.393(3) . ?
C42 C43 1.522(3) . ?
C43 C45 1.514(4) . ?
C43 C44 1.509(4) . ?
C46 C48 1.519(3) . ?
C46 C47 1.525(4) . ?
C49 C50 1.453(4) . ?
